data_7061109
loop_
_publ_author_name
'Todorova, Stanislava E.'
'Rusew, Rusi I.'
'Petkova, Zhanina S.'
'Shivachev, Boris L.'
'Nikolova, Rositsa P.'
'Kurteva, Vanya B.'

_publ_section_title
;
 Acylpyrazolones possessing a heterocyclic moiety in the acyl fragment:
 intramolecular vs. intermolecular zwitterionic structures
;
_journal_issue 3
_journal_name_full 'New Journal of Chemistry'
_journal_page_first 1080
_journal_page_last 1086
_journal_paper_doi 10.1039/D1NJ05458A
_journal_volume 46
_journal_year 2022
_chemical_formula_moiety 'C18 H23 N3 O2'
_chemical_formula_sum 'C18 H23 N3 O2'
_chemical_formula_weight 313.39
_space_group_crystal_system monoclinic
_space_group_IT_number 14
_space_group_name_Hall '-P 2ybc'
_space_group_name_H-M_alt 'P 1 21/c 1'
_atom_sites_solution_hydrogens mixed
_atom_sites_solution_primary dual
_audit_creation_date 2021-10-14
_audit_creation_method
;
Olex2 1.5
(compiled 2021.08.20 svn.r13c46975 for OlexSys, GUI svn.r6405)
;
_audit_update_record
;
2021-11-02 deposited with the CCDC.	2021-12-02 downloaded from the CCDC.
;
_cell_angle_alpha 90
_cell_angle_beta 92.780(3)
_cell_angle_gamma 90
_cell_formula_units_Z 4
_cell_length_a 6.7130(5)
_cell_length_b 18.2866(15)
_cell_length_c 13.4679(11)
_cell_measurement_reflns_used 9993
_cell_measurement_temperature 290
_cell_measurement_theta_max 32.483
_cell_measurement_theta_min 2.693
_cell_volume 1651.3(2)
_computing_cell_refinement 'SAINT V8.40A (Bruker, 2019)'
_computing_data_reduction 'SAINT V8.40A (Bruker, 2019)'
_computing_molecular_graphics 'Olex2 1.5 (Dolomanov et al., 2009)'
_computing_publication_material 'Olex2 1.5 (Dolomanov et al., 2009)'
_computing_structure_refinement 'XL  (Sheldrick, 2008)'
_computing_structure_solution 'SHELXT 2014/5 (Sheldrick, 2014)'
_diffrn_ambient_temperature 290
_diffrn_measured_fraction_theta_full 0.993
_diffrn_measured_fraction_theta_max 0.994
_diffrn_measurement_device_type 'Bruker APEX-II CCD'
_diffrn_measurement_method '\f and \w scans'
_diffrn_radiation_type MoK\a
_diffrn_radiation_wavelength 0.71073
_diffrn_reflns_av_R_equivalents 0.0611
_diffrn_reflns_av_unetI/netI 0.0243
_diffrn_reflns_Laue_measured_fraction_full 0.993
_diffrn_reflns_Laue_measured_fraction_max 0.994
_diffrn_reflns_limit_h_max 8
_diffrn_reflns_limit_h_min -8
_diffrn_reflns_limit_k_max 23
_diffrn_reflns_limit_k_min -23
_diffrn_reflns_limit_l_max 17
_diffrn_reflns_limit_l_min -17
_diffrn_reflns_number 51749
_diffrn_reflns_point_group_measured_fraction_full 0.993
_diffrn_reflns_point_group_measured_fraction_max 0.994
_diffrn_reflns_theta_full 25.242
_diffrn_reflns_theta_max 27.103
_diffrn_reflns_theta_min 2.694
_diffrn_source_current 1.4
_diffrn_source_power 0.07
_diffrn_source_voltage 50.0
_diffrn_standards_number 0
_exptl_absorpt_coefficient_mu 0.084
_exptl_absorpt_correction_T_max 0.7465
_exptl_absorpt_correction_T_min 0.6828
_exptl_absorpt_correction_type multi-scan
_exptl_absorpt_process_details
;
SADABS-2016/2 (Bruker,2016/2) was used for absorption correction.
wR2(int) was 0.0979 before and 0.0642 after correction.
The Ratio of minimum to maximum transmission is 0.9147.
The \l/2 correction factor is Not present.
;
_exptl_crystal_colour colourless
_exptl_crystal_colour_primary colourless
_exptl_crystal_density_diffrn 1.261
_exptl_crystal_description block
_exptl_crystal_F_000 672
_exptl_crystal_size_max 0.3
_exptl_crystal_size_mid 0.25
_exptl_crystal_size_min 0.25
_refine_diff_density_max 0.291
_refine_diff_density_min -0.227
_refine_diff_density_rms 0.044
_refine_ls_extinction_method none
_refine_ls_goodness_of_fit_ref 1.091
_refine_ls_hydrogen_treatment mixed
_refine_ls_matrix_type full
_refine_ls_number_parameters 232
_refine_ls_number_reflns 3619
_refine_ls_number_restraints 0
_refine_ls_restrained_S_all 1.091
_refine_ls_R_factor_all 0.0904
_refine_ls_R_factor_gt 0.0725
_refine_ls_shift/su_max 0.000
_refine_ls_shift/su_mean 0.000
_refine_ls_structure_factor_coef Fsqd
_refine_ls_weighting_details 'w=1/[\s^2^(Fo^2^)+(0.0906P)^2^+0.9456P] where P=(Fo^2^+2Fc^2^)/3'
_refine_ls_weighting_scheme calc
_refine_ls_wR_factor_gt 0.1973
_refine_ls_wR_factor_ref 0.2115
_reflns_Friedel_coverage 0.000
_reflns_number_gt 2781
_reflns_number_total 3619
_reflns_threshold_expression 'I > 2\s(I)'
_cod_data_source_file d1nj05458a2.cif
_cod_data_source_block mo_b_0168_0m
_cod_depositor_comments 'Adding full bibliography for 7061108--7061121.cif.'
_cod_database_code 7061109
_shelx_shelxl_version_number 2018/3
_shelx_space_group_comment
;
The symmetry employed for this shelxl refinement is uniquely defined
by the following loop, which should always be used as a source of
symmetry information in preference to the above space-group names.
They are only intended as comments.
;
_shelx_estimated_absorpt_t_max 0.979
_shelx_estimated_absorpt_t_min 0.975
_olex2_refinement_description
;
1. Fixed Uiso
 At 1.2 times of:
  All C(H) groups, All C(H,H) groups, All C(H,H,H,H) groups
 At 1.5 times of:
  All C(H,H,H) groups
2. Others
 Sof(H14C)=Sof(H14D)=Sof(H17C)=Sof(H17D)=Sof(C15B)=Sof(H15C)=Sof(H15D)=
 Sof(C16B)=Sof(H16C)=Sof(H16D)=1-FVAR(1)
 Sof(H14A)=Sof(H14B)=Sof(H17A)=Sof(H17B)=Sof(C15A)=Sof(H15A)=Sof(H15B)=
 Sof(C16A)=Sof(H16A)=Sof(H16B)=FVAR(1)
3.a Secondary CH2 refined with riding coordinates:
 C12(H12A,H12B), C13(H13A,H13B), C18(H18A,H18B), C14(H14C,H14D), C14(H14A,
 H14B), C17(H17A,H17B), C17(H17C,H17D), C15A(H15A,H15B), C16A(H16A,H16B),
 C15B(H15C,H15D), C16B(H16C,H16D)
3.b Aromatic/amide H refined with riding coordinates:
 C10(H10), C9(H9), C6(H6), C8(H8), C7(H7)
3.c Idealised Me refined as rotating group:
 C4(H4A,H4B,H4C)
;
_olex2_submission_special_instructions 'No special instructions were received'

loop_
_space_group_symop_operation_xyz
'x, y, z'
'-x, y+1/2, -z+1/2'
'-x, -y, -z'
'x, -y-1/2, z-1/2'

loop_
_atom_site_label
_atom_site_type_symbol
_atom_site_fract_x
_atom_site_fract_y
_atom_site_fract_z
_atom_site_U_iso_or_equiv
_atom_site_adp_type
_atom_site_occupancy
_atom_site_site_symmetry_order
_atom_site_calc_flag
_atom_site_refinement_flags_posn
_atom_site_refinement_flags_adp
_atom_site_refinement_flags_occupancy
_atom_site_disorder_assembly
_atom_site_disorder_group
O1 O 0.8123(3) 0.32465(10) 0.60353(13) 0.0592(5) Uani 1 1 d . . . . .
N1 N 0.5115(3) 0.27954(11) 0.53813(14) 0.0475(5) Uani 1 1 d . . . . .
N3 N 1.0084(3) 0.27870(12) 0.75999(15) 0.0524(5) Uani 1 1 d . . . . .
N2 N 0.3952(3) 0.21645(12) 0.54085(16) 0.0546(5) Uani 1 1 d . . . . .
O11 O 0.8269(4) 0.09969(11) 0.71620(19) 0.0837(7) Uani 1 1 d . . . . .
C2 C 0.6868(4) 0.20083(13) 0.63146(17) 0.0490(6) Uani 1 1 d . . . . .
C1 C 0.6878(3) 0.27269(13) 0.59274(16) 0.0456(5) Uani 1 1 d . . . . .
C5 C 0.4341(3) 0.34271(13) 0.48836(16) 0.0450(5) Uani 1 1 d . . . . .
C10 C 0.5601(4) 0.38678(14) 0.43654(18) 0.0551(6) Uani 1 1 d . . . . .
H10 H 0.694000 0.374647 0.432584 0.066 Uiso 1 1 calc R U . . .
C3 C 0.5018(4) 0.17009(14) 0.59594(18) 0.0532(6) Uani 1 1 d . . . . .
C11 C 0.8386(4) 0.16379(15) 0.69189(19) 0.0558(6) Uani 1 1 d . . . . .
C9 C 0.4845(5) 0.44905(17) 0.3907(2) 0.0702(8) Uani 1 1 d . . . . .
H9 H 0.568395 0.479097 0.355884 0.084 Uiso 1 1 calc R U . . .
C6 C 0.2350(4) 0.36033(15) 0.49284(19) 0.0559(6) Uani 1 1 d . . . . .
H6 H 0.150174 0.330230 0.527077 0.067 Uiso 1 1 calc R U . . .
C12 C 1.0315(4) 0.20308(16) 0.7235(2) 0.0607(7) Uani 1 1 d . . . . .
H12A H 1.099937 0.174638 0.775466 0.073 Uiso 1 1 calc R U . . .
H12B H 1.116315 0.204211 0.667209 0.073 Uiso 1 1 calc R U . . .
C8 C 0.2869(5) 0.46711(18) 0.3960(2) 0.0765(9) Uani 1 1 d . . . . .
H8 H 0.237452 0.509422 0.365480 0.092 Uiso 1 1 calc R U . . .
C13 C 0.8826(5) 0.28042(17) 0.8496(2) 0.0705(8) Uani 1 1 d . . . . .
H13A H 0.782988 0.242070 0.843094 0.085 Uiso 1 1 calc R U . . .
H13B H 0.966893 0.269976 0.908446 0.085 Uiso 1 1 calc R U . . .
C4 C 0.4245(5) 0.09477(16) 0.6131(3) 0.0753(9) Uani 1 1 d . . . . .
H4A H 0.289621 0.091187 0.586344 0.113 Uiso 1 1 calc R U . . .
H4B H 0.427933 0.084883 0.683145 0.113 Uiso 1 1 calc R U . . .
H4C H 0.506122 0.059820 0.580749 0.113 Uiso 1 1 calc R U . . .
C18 C 1.2062(4) 0.3146(2) 0.7773(2) 0.0779(9) Uani 1 1 d . . . . .
H18A H 1.287774 0.303959 0.721595 0.094 Uiso 1 1 calc R U . . .
H18B H 1.272098 0.293767 0.836421 0.094 Uiso 1 1 calc R U . . .
C7 C 0.1624(5) 0.42224(18) 0.4467(2) 0.0727(8) Uani 1 1 d . . . . .
H7 H 0.028048 0.434048 0.449749 0.087 Uiso 1 1 calc R U . . .
C14 C 0.7809(6) 0.3511(3) 0.8636(3) 0.1004(13) Uani 1 1 d . . . . .
H14C H 0.660706 0.343955 0.899620 0.120 Uiso 0.427(17) 1 calc R U P A 2
H14D H 0.744281 0.372997 0.799714 0.120 Uiso 0.427(17) 1 calc R U P A 2
H14A H 0.678004 0.354315 0.810667 0.120 Uiso 0.573(17) 1 calc R U P A 1
H14B H 0.712127 0.346589 0.925021 0.120 Uiso 0.573(17) 1 calc R U P A 1
C17 C 1.1943(9) 0.3963(3) 0.7899(4) 0.1251(18) Uani 1 1 d . . . . .
H17A H 1.328936 0.414978 0.786143 0.150 Uiso 0.573(17) 1 calc R U P A 1
H17B H 1.118523 0.415038 0.732313 0.150 Uiso 0.573(17) 1 calc R U P A 1
H17C H 1.293584 0.408623 0.841967 0.150 Uiso 0.427(17) 1 calc R U P A 2
H17D H 1.240964 0.417169 0.729082 0.150 Uiso 0.427(17) 1 calc R U P A 2
C15A C 0.8724(18) 0.4175(4) 0.8673(11) 0.106(3) Uani 0.573(17) 1 d . . P A 1
H15A H 0.817658 0.443472 0.922615 0.127 Uiso 0.573(17) 1 calc R U P A 1
H15B H 0.826306 0.443299 0.807604 0.127 Uiso 0.573(17) 1 calc R U P A 1
C16A C 1.111(2) 0.4297(6) 0.8775(8) 0.123(4) Uani 0.573(17) 1 d . . P A 1
H16A H 1.141620 0.481507 0.880124 0.148 Uiso 0.573(17) 1 calc R U P A 1
H16B H 1.165786 0.406822 0.937725 0.148 Uiso 0.573(17) 1 calc R U P A 1
C15B C 0.942(2) 0.4054(9) 0.9287(13) 0.108(5) Uani 0.427(17) 1 d . . P A 2
H15C H 1.036619 0.379206 0.972042 0.129 Uiso 0.427(17) 1 calc R U P A 2
H15D H 0.878717 0.444867 0.963626 0.129 Uiso 0.427(17) 1 calc R U P A 2
C16B C 1.038(2) 0.4320(6) 0.809(2) 0.138(9) Uani 0.427(17) 1 d . . P A 2
H16C H 0.936287 0.423733 0.757127 0.166 Uiso 0.427(17) 1 calc R U P A 2
H16D H 1.068972 0.483825 0.810755 0.166 Uiso 0.427(17) 1 calc R U P A 2
H3 H 0.935(5) 0.3043(17) 0.705(3) 0.080(9) Uiso 1 1 d . . . . .

loop_
_atom_site_aniso_label
_atom_site_aniso_U_11
_atom_site_aniso_U_22
_atom_site_aniso_U_33
_atom_site_aniso_U_23
_atom_site_aniso_U_13
_atom_site_aniso_U_12
O1 0.0521(10) 0.0685(12) 0.0558(10) 0.0178(8) -0.0109(8) -0.0162(8)
N1 0.0437(10) 0.0542(11) 0.0442(10) 0.0031(8) -0.0012(8) -0.0061(8)
N3 0.0484(11) 0.0663(13) 0.0421(10) 0.0080(9) -0.0009(8) -0.0065(9)
N2 0.0505(11) 0.0552(12) 0.0578(12) -0.0023(9) -0.0013(9) -0.0091(9)
O11 0.0929(16) 0.0557(12) 0.1009(17) 0.0111(11) -0.0137(13) 0.0083(11)
C2 0.0495(13) 0.0537(13) 0.0435(12) -0.0024(10) 0.0012(10) 0.0011(10)
C1 0.0417(11) 0.0565(13) 0.0389(11) 0.0026(9) 0.0060(9) -0.0039(10)
C5 0.0456(12) 0.0548(13) 0.0344(10) -0.0045(9) -0.0016(9) -0.0022(10)
C10 0.0522(13) 0.0641(15) 0.0490(13) 0.0043(11) 0.0033(10) -0.0023(11)
C3 0.0603(15) 0.0506(13) 0.0487(13) -0.0049(10) 0.0028(11) -0.0035(11)
C11 0.0609(15) 0.0552(15) 0.0514(13) -0.0019(11) 0.0051(11) 0.0078(11)
C9 0.086(2) 0.0681(18) 0.0556(16) 0.0131(13) -0.0035(14) -0.0083(15)
C6 0.0461(13) 0.0708(17) 0.0504(13) -0.0052(11) -0.0012(10) -0.0020(11)
C12 0.0562(15) 0.0714(18) 0.0542(14) 0.0067(12) -0.0003(12) 0.0086(12)
C8 0.091(2) 0.0671(19) 0.0691(19) 0.0042(15) -0.0235(17) 0.0094(16)
C13 0.093(2) 0.0717(18) 0.0481(14) 0.0017(13) 0.0189(14) -0.0106(16)
C4 0.085(2) 0.0553(17) 0.085(2) 0.0001(14) -0.0035(17) -0.0132(14)
C18 0.0575(16) 0.107(3) 0.0670(18) 0.0176(17) -0.0198(14) -0.0228(16)
C7 0.0593(16) 0.079(2) 0.077(2) -0.0118(16) -0.0192(15) 0.0128(15)
C14 0.097(3) 0.120(3) 0.086(3) 0.007(2) 0.022(2) 0.023(2)
C17 0.118(4) 0.122(4) 0.135(4) -0.005(3) 0.010(3) -0.068(3)
C15A 0.142(8) 0.064(4) 0.113(8) 0.008(4) 0.014(6) 0.010(5)
C16A 0.166(11) 0.115(7) 0.087(6) -0.007(5) -0.023(6) -0.036(7)
C15B 0.128(10) 0.103(8) 0.092(9) -0.018(7) 0.017(7) -0.021(7)
C16B 0.104(9) 0.063(6) 0.24(3) 0.050(9) -0.033(11) -0.012(6)

loop_
_atom_type_symbol
_atom_type_description
_atom_type_scat_dispersion_real
_atom_type_scat_dispersion_imag
_atom_type_scat_source
C C 0.0033 0.0016 'International Tables Vol C Tables 4.2.6.8 and 6.1.1.4'
H H 0.0000 0.0000 'International Tables Vol C Tables 4.2.6.8 and 6.1.1.4'
N N 0.0061 0.0033 'International Tables Vol C Tables 4.2.6.8 and 6.1.1.4'
O O 0.0106 0.0060 'International Tables Vol C Tables 4.2.6.8 and 6.1.1.4'

loop_
_geom_angle_atom_site_label_1
_geom_angle_atom_site_label_2
_geom_angle_atom_site_label_3
_geom_angle
_geom_angle_site_symmetry_1
_geom_angle_site_symmetry_3
_geom_angle_publ_flag
N2 N1 C5 119.48(19) . . ?
C1 N1 N2 112.39(19) . . ?
C1 N1 C5 127.9(2) . . ?
C12 N3 C13 111.0(2) . . ?
C12 N3 C18 110.9(2) . . ?
C12 N3 H3 104.3(19) . . ?
C13 N3 H3 108.4(19) . . ?
C18 N3 C13 113.3(2) . . ?
C18 N3 H3 108.4(19) . . ?
C3 N2 N1 104.9(2) . . ?
C1 C2 C3 105.2(2) . . ?
C1 C2 C11 129.0(2) . . ?
C3 C2 C11 125.8(2) . . ?
O1 C1 N1 122.7(2) . . ?
O1 C1 C2 131.9(2) . . ?
N1 C1 C2 105.31(19) . . ?
C10 C5 N1 119.6(2) . . ?
C6 C5 N1 120.2(2) . . ?
C6 C5 C10 120.3(2) . . ?
C5 C10 H10 120.4 . . ?
C9 C10 C5 119.1(3) . . ?
C9 C10 H10 120.4 . . ?
N2 C3 C2 112.1(2) . . ?
N2 C3 C4 119.9(2) . . ?
C2 C3 C4 128.0(3) . . ?
O11 C11 C2 123.3(3) . . ?
O11 C11 C12 116.3(2) . . ?
C2 C11 C12 120.3(2) . . ?
C10 C9 H9 119.6 . . ?
C8 C9 C10 120.7(3) . . ?
C8 C9 H9 119.6 . . ?
C5 C6 H6 120.1 . . ?
C7 C6 C5 119.8(3) . . ?
C7 C6 H6 120.1 . . ?
N3 C12 C11 115.6(2) . . ?
N3 C12 H12A 108.4 . . ?
N3 C12 H12B 108.4 . . ?
C11 C12 H12A 108.4 . . ?
C11 C12 H12B 108.4 . . ?
H12A C12 H12B 107.4 . . ?
C9 C8 H8 120.2 . . ?
C9 C8 C7 119.6(3) . . ?
C7 C8 H8 120.2 . . ?
N3 C13 H13A 108.8 . . ?
N3 C13 H13B 108.8 . . ?
H13A C13 H13B 107.7 . . ?
C14 C13 N3 113.6(3) . . ?
C14 C13 H13A 108.8 . . ?
C14 C13 H13B 108.8 . . ?
C3 C4 H4A 109.5 . . ?
C3 C4 H4B 109.5 . . ?
C3 C4 H4C 109.5 . . ?
H4A C4 H4B 109.5 . . ?
H4A C4 H4C 109.5 . . ?
H4B C4 H4C 109.5 . . ?
N3 C18 H18A 108.8 . . ?
N3 C18 H18B 108.8 . . ?
N3 C18 C17 113.8(3) . . ?
H18A C18 H18B 107.7 . . ?
C17 C18 H18A 108.8 . . ?
C17 C18 H18B 108.8 . . ?
C6 C7 C8 120.4(3) . . ?
C6 C7 H7 119.8 . . ?
C8 C7 H7 119.8 . . ?
C13 C14 H14C 110.3 . . ?
C13 C14 H14D 110.3 . . ?
C13 C14 H14A 106.1 . . ?
C13 C14 H14B 106.1 . . ?
C13 C14 C15B 107.1(7) . . ?
H14C C14 H14D 108.6 . . ?
H14A C14 H14B 106.3 . . ?
C15A C14 C13 125.1(5) . . ?
C15A C14 H14A 106.1 . . ?
C15A C14 H14B 106.1 . . ?
C15B C14 H14C 110.3 . . ?
C15B C14 H14D 110.3 . . ?
C18 C17 H17A 106.8 . . ?
C18 C17 H17B 106.8 . . ?
C18 C17 H17C 105.9 . . ?
C18 C17 H17D 105.9 . . ?
H17A C17 H17B 106.7 . . ?
H17C C17 H17D 106.3 . . ?
C16A C17 C18 122.0(6) . . ?
C16A C17 H17A 106.8 . . ?
C16A C17 H17B 106.8 . . ?
C16B C17 C18 125.5(6) . . ?
C16B C17 H17C 105.9 . . ?
C16B C17 H17D 105.9 . . ?
C14 C15A H15A 106.1 . . ?
C14 C15A H15B 106.1 . . ?
C14 C15A C16A 124.7(8) . . ?
H15A C15A H15B 106.3 . . ?
C16A C15A H15A 106.1 . . ?
C16A C15A H15B 106.1 . . ?
C17 C16A C15A 106.9(9) . . ?
C17 C16A H16A 110.3 . . ?
C17 C16A H16B 110.3 . . ?
C15A C16A H16A 110.3 . . ?
C15A C16A H16B 110.3 . . ?
H16A C16A H16B 108.6 . . ?
C14 C15B H15C 114.2 . . ?
C14 C15B H15D 114.2 . . ?
C14 C15B C16B 86.9(11) . . ?
H15C C15B H15D 111.3 . . ?
C16B C15B H15C 114.2 . . ?
C16B C15B H15D 114.2 . . ?
C17 C16B C15B 112.1(15) . . ?
C17 C16B H16C 109.2 . . ?
C17 C16B H16D 109.2 . . ?
C15B C16B H16C 109.2 . . ?
C15B C16B H16D 109.2 . . ?
H16C C16B H16D 107.9 . . ?

loop_
_geom_bond_atom_site_label_1
_geom_bond_atom_site_label_2
_geom_bond_distance
_geom_bond_site_symmetry_2
_geom_bond_publ_flag
O1 C1 1.269(3) . ?
N1 N2 1.395(3) . ?
N1 C1 1.368(3) . ?
N1 C5 1.421(3) . ?
N3 C12 1.478(4) . ?
N3 C13 1.507(3) . ?
N3 C18 1.490(3) . ?
N3 H3 0.99(3) . ?
N2 C3 1.315(3) . ?
O11 C11 1.221(3) . ?
C2 C1 1.414(3) . ?
C2 C3 1.425(3) . ?
C2 C11 1.442(3) . ?
C5 C10 1.382(3) . ?
C5 C6 1.379(3) . ?
C10 H10 0.9300 . ?
C10 C9 1.380(4) . ?
C3 C4 1.494(4) . ?
C11 C12 1.523(4) . ?
C9 H9 0.9300 . ?
C9 C8 1.372(5) . ?
C6 H6 0.9300 . ?
C6 C7 1.369(4) . ?
C12 H12A 0.9700 . ?
C12 H12B 0.9700 . ?
C8 H8 0.9300 . ?
C8 C7 1.377(5) . ?
C13 H13A 0.9700 . ?
C13 H13B 0.9700 . ?
C13 C14 1.478(5) . ?
C4 H4A 0.9600 . ?
C4 H4B 0.9600 . ?
C4 H4C 0.9600 . ?
C18 H18A 0.9700 . ?
C18 H18B 0.9700 . ?
C18 C17 1.505(6) . ?
C7 H7 0.9300 . ?
C14 H14C 0.9700 . ?
C14 H14D 0.9700 . ?
C14 H14A 0.9700 . ?
C14 H14B 0.9700 . ?
C14 C15A 1.361(10) . ?
C14 C15B 1.681(14) . ?
C17 H17A 0.9700 . ?
C17 H17B 0.9700 . ?
C17 H17C 0.9700 . ?
C17 H17D 0.9700 . ?
C17 C16A 1.464(12) . ?
C17 C16B 1.273(16) . ?
C15A H15A 0.9700 . ?
C15A H15B 0.9700 . ?
C15A C16A 1.61(2) . ?
C16A H16A 0.9700 . ?
C16A H16B 0.9700 . ?
C15B H15C 0.9700 . ?
C15B H15D 0.9700 . ?
C15B C16B 1.83(3) . ?
C16B H16C 0.9700 . ?
C16B H16D 0.9700 . ?

loop_
_geom_hbond_atom_site_label_D
_geom_hbond_atom_site_label_H
_geom_hbond_atom_site_label_A
_geom_hbond_distance_DH
_geom_hbond_distance_HA
_geom_hbond_distance_DA
_geom_hbond_angle_DHA
_geom_hbond_site_symmetry_A
_geom_hbond_publ_flag
C6 H6 O1 0.93 2.54 3.333(3) 143.6 1_455 yes
C12 H12B N2 0.97 2.60 3.557(4) 169.1 1_655 yes
N3 H3 O1 0.99(3) 1.60(4) 2.571(3) 165(3) . yes

loop_
_geom_torsion_atom_site_label_1
_geom_torsion_atom_site_label_2
_geom_torsion_atom_site_label_3
_geom_torsion_atom_site_label_4
_geom_torsion
_geom_torsion_site_symmetry_1
_geom_torsion_site_symmetry_2
_geom_torsion_site_symmetry_3
_geom_torsion_site_symmetry_4
_geom_torsion_publ_flag
N1 N2 C3 C2 0.7(3) . . . . ?
N1 N2 C3 C4 -178.4(2) . . . . ?
N1 C5 C10 C9 -178.3(2) . . . . ?
N1 C5 C6 C7 178.4(2) . . . . ?
N3 C13 C14 C15A -53.0(9) . . . . ?
N3 C13 C14 C15B -86.2(7) . . . . ?
N3 C18 C17 C16A 69.1(10) . . . . ?
N3 C18 C17 C16B 17.0(17) . . . . ?
N2 N1 C1 O1 -177.1(2) . . . . ?
N2 N1 C1 C2 1.0(2) . . . . ?
N2 N1 C5 C10 -143.7(2) . . . . ?
N2 N1 C5 C6 37.1(3) . . . . ?
O11 C11 C12 N3 -138.8(3) . . . . ?
C2 C11 C12 N3 44.8(3) . . . . ?
C1 N1 N2 C3 -1.1(3) . . . . ?
C1 N1 C5 C10 41.6(3) . . . . ?
C1 N1 C5 C6 -137.6(2) . . . . ?
C1 C2 C3 N2 -0.1(3) . . . . ?
C1 C2 C3 C4 178.9(3) . . . . ?
C1 C2 C11 O11 -175.3(3) . . . . ?
C1 C2 C11 C12 0.8(4) . . . . ?
C5 N1 N2 C3 -176.6(2) . . . . ?
C5 N1 C1 O1 -2.1(4) . . . . ?
C5 N1 C1 C2 176.1(2) . . . . ?
C5 C10 C9 C8 -0.2(4) . . . . ?
C5 C6 C7 C8 -0.1(4) . . . . ?
C10 C5 C6 C7 -0.8(4) . . . . ?
C10 C9 C8 C7 -0.6(5) . . . . ?
C3 C2 C1 O1 177.4(2) . . . . ?
C3 C2 C1 N1 -0.6(2) . . . . ?
C3 C2 C11 O11 3.0(4) . . . . ?
C3 C2 C11 C12 179.1(2) . . . . ?
C11 C2 C1 O1 -4.1(4) . . . . ?
C11 C2 C1 N1 178.0(2) . . . . ?
C11 C2 C3 N2 -178.7(2) . . . . ?
C11 C2 C3 C4 0.3(4) . . . . ?
C9 C8 C7 C6 0.8(5) . . . . ?
C6 C5 C10 C9 0.9(4) . . . . ?
C12 N3 C13 C14 -154.7(3) . . . . ?
C12 N3 C18 C17 165.7(3) . . . . ?
C13 N3 C12 C11 59.8(3) . . . . ?
C13 N3 C18 C17 -68.7(4) . . . . ?
C13 C14 C15A C16A -11.9(17) . . . . ?
C13 C14 C15B C16B 87.1(9) . . . . ?
C18 N3 C12 C11 -173.3(2) . . . . ?
C18 N3 C13 C14 79.7(4) . . . . ?
C18 C17 C16A C15A -72.6(13) . . . . ?
C18 C17 C16B C15B 61(2) . . . . ?
C14 C15A C16A C17 61.2(17) . . . . ?
C14 C15B C16B C17 -97.7(16) . . . . ?
